data_7718801
loop_
_publ_author_name
'Bai, Xiao-Yu'
'Yan, Pin-Fang'
'Zhou, Jiu-Lin'
'Lv, Yu'
'Wang, Ji-Lei'
'Mei, Hua'
'Xu, Yan'

_publ_section_title
;
 Photocatalyst based on a transition metal-Schiff base ligand and V-doped
 Kegging-type polyoxometalate for efficient and stable CO<sub>2</sub>
 reduction.
;
_journal_issue 25
_journal_name_full 'Dalton transactions (Cambridge, England : 2003)'
_journal_page_first 9914
_journal_page_last 9920
_journal_paper_doi 10.1039/d5dt01081k
_journal_volume 54
_journal_year 2025
_chemical_formula_sum 'C66 H139 Co6 N42 O116.5 P2 V2 W22'
_chemical_formula_weight 7947.28
_space_group_crystal_system monoclinic
_space_group_IT_number 11
_space_group_name_Hall '-P 2yb'
_space_group_name_H-M_alt 'P 1 21/m 1'
_atom_sites_solution_hydrogens geom
_audit_creation_method SHELXL-2018/3
_audit_update_record
;
2025-05-07 deposited with the CCDC.	2025-05-27 downloaded from the CCDC.
;
_cell_angle_alpha 90
_cell_angle_beta 104.146(3)
_cell_angle_gamma 90
_cell_formula_units_Z 2
_cell_length_a 13.6935(4)
_cell_length_b 36.7469(8)
_cell_length_c 17.4310(4)
_cell_measurement_reflns_used 34709
_cell_measurement_temperature 293(2)
_cell_measurement_theta_max 30.4450
_cell_measurement_theta_min 2.0600
_cell_volume 8505.2(4)
_computing_cell_refinement 'SAINT (Bruker, 2005)'
_computing_data_collection 'APEX2 (Bruker, 2005)'
_computing_data_reduction SAINT
_computing_molecular_graphics SHELXTL
_computing_publication_material SHELXTL
_computing_structure_refinement 'SHELXL-2018/3 (Sheldrick, 2018)'
_computing_structure_solution 'SHELXT 2018/2 (Sheldrick, 2018)'
_diffrn_ambient_temperature 293(2)
_diffrn_measured_fraction_theta_full 0.999
_diffrn_measured_fraction_theta_max 0.999
_diffrn_measurement_device_type 'Bruker Apex2 CCD'
_diffrn_measurement_method '\w scans'
_diffrn_radiation_type MoK\a
_diffrn_radiation_wavelength 0.71073
_diffrn_reflns_av_R_equivalents 0.0868
_diffrn_reflns_av_unetI/netI 0.0521
_diffrn_reflns_Laue_measured_fraction_full 0.999
_diffrn_reflns_Laue_measured_fraction_max 0.999
_diffrn_reflns_limit_h_max 16
_diffrn_reflns_limit_h_min -16
_diffrn_reflns_limit_k_max 44
_diffrn_reflns_limit_k_min -44
_diffrn_reflns_limit_l_max 20
_diffrn_reflns_limit_l_min -21
_diffrn_reflns_number 85896
_diffrn_reflns_point_group_measured_fraction_full 0.999
_diffrn_reflns_point_group_measured_fraction_max 0.999
_diffrn_reflns_theta_full 25.242
_diffrn_reflns_theta_max 25.499
_diffrn_reflns_theta_min 2.032
_exptl_absorpt_coefficient_mu 15.612
_exptl_absorpt_correction_T_max 0.256
_exptl_absorpt_correction_T_min 0.203
_exptl_absorpt_correction_type multi-scan
_exptl_absorpt_process_details '(SADABS; Sheldrick, 2003)'
_exptl_crystal_colour black
_exptl_crystal_density_diffrn 3.103
_exptl_crystal_description shuttle
_exptl_crystal_F_000 7254
_exptl_crystal_size_max 0.150
_exptl_crystal_size_mid 0.130
_exptl_crystal_size_min 0.120
_refine_diff_density_max 2.935
_refine_diff_density_min -3.193
_refine_diff_density_rms 0.378
_refine_ls_extinction_method none
_refine_ls_goodness_of_fit_ref 1.142
_refine_ls_hydrogen_treatment constr
_refine_ls_matrix_type full
_refine_ls_number_parameters 1233
_refine_ls_number_reflns 16098
_refine_ls_number_restraints 244
_refine_ls_restrained_S_all 1.142
_refine_ls_R_factor_all 0.1005
_refine_ls_R_factor_gt 0.0821
_refine_ls_shift/su_max 0.001
_refine_ls_shift/su_mean 0.000
_refine_ls_structure_factor_coef Fsqd
_refine_ls_weighting_details 'w=1/[\s^2^(Fo^2^)+(0.0522P)^2^+656.2047P] where P=(Fo^2^+2Fc^2^)/3'
_refine_ls_weighting_scheme calc
_refine_ls_wR_factor_gt 0.1788
_refine_ls_wR_factor_ref 0.1856
_reflns_Friedel_coverage 0.000
_reflns_number_gt 13154
_reflns_number_total 16098
_reflns_threshold_expression 'I > 2\s(I)'
_cod_data_source_file d5dt01081k2.cif
_cod_data_source_block bxy1-1
_cod_depositor_comments 'Adding full bibliography for 7718801--7718802.cif.'
_cod_original_sg_symbol_H-M 'P 21/m'
_cod_original_formula_sum 'C66 H139 Co6 N42 O116.50 P2 V2 W22'
_cod_database_code 7718801
_shelx_shelxl_version_number 2018/3
_shelx_space_group_comment
;
The symmetry employed for this shelxl refinement is uniquely defined
by the following loop, which should always be used as a source of
symmetry information in preference to the above space-group names.
They are only intended as comments.
;
_shelx_estimated_absorpt_t_min 0.203
_shelx_estimated_absorpt_t_max 0.256

loop_
_space_group_symop_operation_xyz
'x, y, z'
'-x, y+1/2, -z'
'-x, -y, -z'
'x, -y-1/2, z'

loop_
_atom_site_label
_atom_site_type_symbol
_atom_site_fract_x
_atom_site_fract_y
_atom_site_fract_z
_atom_site_U_iso_or_equiv
_atom_site_adp_type
_atom_site_occupancy
_atom_site_site_symmetry_order
_atom_site_calc_flag
_atom_site_refinement_flags_posn
_atom_site_refinement_flags_adp
_atom_site_refinement_flags_occupancy
_atom_site_disorder_assembly
_atom_site_disorder_group
W1 W 0.80438(7) 0.29973(2) 0.20791(5) 0.0299(2) Uani 1 1 d . . . . .
W2 W 0.42307(7) 0.29635(3) 0.10903(6) 0.0325(2) Uani 1 1 d . . . . .
W3 W 0.63497(7) 0.34609(2) 0.06433(6) 0.0285(2) Uani 1 1 d . . . . .
W4 W 0.89627(8) 0.42604(2) -0.41588(6) 0.0392(3) Uani 1 1 d . . . . .
W5 W 0.59149(10) 0.250000 0.25362(8) 0.0266(5) Uani 0.900(9) 2 d S T P . .
V1 V 0.59149(10) 0.250000 0.25362(8) 0.0266(5) Uani 0.100(9) 2 d S T P . .
W6 W 1.11240(7) 0.43898(2) -0.60717(6) 0.0307(2) Uani 1 1 d . . . . .
W7 W 1.16009(8) 0.43106(3) -0.39901(7) 0.0345(4) Uani 0.868(7) 1 d . . P . .
W8 W 0.45752(8) 0.29623(3) -0.09225(6) 0.0333(4) Uani 0.839(7) 1 d . . P . .
W9 W 0.82968(7) 0.29948(3) 0.02035(6) 0.0295(4) Uani 0.804(6) 1 d . . P . .
W10 W 0.95641(9) 0.50875(3) -0.70754(6) 0.0341(4) Uani 0.826(7) 1 d . . P . .
W11 W 0.65184(11) 0.250000 -0.13608(8) 0.0380(6) Uani 0.878(9) 2 d S T P . .
W12 W 0.85064(9) 0.43490(3) -0.62477(6) 0.0420(3) Uani 1 1 d . . . . .
W13 W 1.26242(8) 0.50443(3) -0.48342(7) 0.0428(5) Uani 0.875(7) 1 d . . P . .
V2 V 1.16009(8) 0.43106(3) -0.39901(7) 0.0345(4) Uani 0.132(7) 1 d . . P . .
V3 V 0.45752(8) 0.29623(3) -0.09225(6) 0.0333(4) Uani 0.161(7) 1 d . . P . .
V4 V 0.82968(7) 0.29948(3) 0.02035(6) 0.0295(4) Uani 0.196(6) 1 d . . P . .
V5 V 0.95641(9) 0.50875(3) -0.70754(6) 0.0341(4) Uani 0.174(7) 1 d . . P . .
V6 V 0.65184(11) 0.250000 -0.13608(8) 0.0380(6) Uani 0.122(9) 2 d S T P . .
V8 V 1.26242(8) 0.50443(3) -0.48342(7) 0.0428(5) Uani 0.125(7) 1 d . . P . .
P2 P 1.000000 0.500000 -0.500000 0.0056(11) Uani 1 2 d S U P . .
Co1 Co 1.0508(3) 0.250000 -0.3992(2) 0.0218(8) Uani 1 2 d S T P . .
Co2 Co 0.7374(2) 0.34896(7) -0.37086(17) 0.0266(6) Uani 1 1 d . . . . .
Co3 Co 0.6810(2) 0.49244(8) -0.02720(16) 0.0257(6) Uani 1 1 d . . . . .
Co4 Co 1.1928(3) 0.250000 0.3404(3) 0.0318(10) Uani 1 2 d S T P . .
P1 P 0.6288(4) 0.250000 0.0620(3) 0.0032(10) Uani 1 2 d S TU P . .
O1 O 0.8622(13) 0.250000 0.0333(10) 0.019(4) Uani 1 2 d S TU P . .
O2 O 0.8819(11) 0.3172(4) 0.2889(9) 0.032(3) Uani 1 1 d . . . . .
O3 O 0.8410(14) 0.250000 0.2159(11) 0.026(4) Uani 1 2 d S T P . .
O4 O 0.6915(10) 0.2850(4) 0.2484(8) 0.026(3) Uani 1 1 d . . . . .
O5 O 0.5521(14) 0.250000 0.1140(12) 0.027(4) Uani 1 2 d S T P . .
O6 O 0.5773(14) 0.250000 -0.0247(11) 0.023(4) Uani 1 2 d S TU P . .
O7 O 0.5541(10) 0.3283(4) -0.0310(9) 0.029(3) Uani 1 1 d . . . . .
O8 O 0.8444(10) 0.3912(3) -0.3765(8) 0.022(3) Uani 1 1 d . . . . .
O9 O 0.7408(10) 0.2857(4) -0.0767(8) 0.025(3) Uani 1 1 d . . . . .
O10 O 0.8807(10) 0.3076(4) 0.1313(8) 0.029(3) Uani 1 1 d . . . . .
O11 O 0.4899(10) 0.2860(4) 0.2185(8) 0.026(3) Uani 1 1 d . . . . .
O12 O 0.7957(12) 0.3176(4) -0.4511(8) 0.035(4) Uani 1 1 d . . . . .
O13 O 1.0055(11) 0.2859(3) -0.5012(9) 0.027(3) Uani 1 1 d . . . . .
O14 O 0.3607(15) 0.250000 0.1053(13) 0.029(5) Uani 1 2 d S T P . .
O15 O 0.7477(11) 0.3425(4) 0.0198(9) 0.032(4) Uani 1 1 d . . . . .
O16 O 0.7276(11) 0.3416(4) 0.1666(9) 0.027(3) Uani 1 1 d . . . . .
O17 O 0.4082(9) 0.2942(4) -0.0012(9) 0.028(3) Uani 1 1 d . . . . .
O18 O 0.6957(9) 0.2834(4) 0.0807(8) 0.023(3) Uani 1 1 d . . . . .
O19 O 0.9232(12) 0.3167(5) -0.0146(10) 0.042(4) Uani 1 1 d . . . . .
O20 O 0.3317(11) 0.3250(5) 0.1217(10) 0.040(4) Uani 1 1 d . . . . .
O21 O 0.5950(16) 0.250000 0.3485(14) 0.042(6) Uani 1 2 d S T P . .
O22 O 0.3970(16) 0.250000 -0.1242(14) 0.038(5) Uani 1 2 d S T P . .
O23 O 0.5332(10) 0.3286(4) 0.1117(9) 0.030(3) Uani 1 1 d . . . . .
O24 O 0.6356(12) 0.5131(5) 0.0763(10) 0.041(4) Uani 1 1 d . . . . .
O25 O 0.5494(11) 0.2858(4) -0.1559(9) 0.034(4) Uani 1 1 d . . . . .
O26 O 1.0582(13) 0.4737(5) -0.6851(11) 0.050(5) Uani 1 1 d . . . . .
O27 O 0.8620(12) 0.4711(4) -0.6991(10) 0.040(4) Uani 1 1 d . . . . .
O28 O 0.9738(17) 0.5261(6) -0.5734(13) 0.012(5) Uani 0.5 1 d . U P . .
O29 O 0.9030(19) 0.4732(7) -0.5157(15) 0.020(6) Uani 0.5 1 d . U P . .
O30 O 1.0882(18) 0.4763(6) -0.5006(14) 0.015(5) Uani 0.5 1 d . U P . .
O31 O 0.9912(18) 0.4803(7) -0.5731(15) 0.019(5) Uani 0.5 1 d . U P . .
O32 O 0.3762(13) 0.3240(5) -0.1528(11) 0.050(5) Uani 1 1 d . . . . .
O33 O 0.6117(12) 0.3918(4) 0.0578(12) 0.045(4) Uani 1 1 d . . . . .
O34 O 0.6858(19) 0.250000 -0.2240(13) 0.053(7) Uani 1 2 d S T P . .
O35 O 1.2352(14) 0.3974(4) -0.3540(11) 0.047(5) Uani 1 1 d . . . . .
O36 O 1.2423(14) 0.2859(4) 0.4420(10) 0.043(4) Uani 1 1 d . . . . .
O37 O 1.2158(19) 0.5428(6) -0.5536(13) 0.076(6) Uani 1 1 d . U . . .
O38 O 1.1399(15) 0.4581(6) -0.3139(13) 0.063(5) Uani 1 1 d . U . . .
O39 O 0.7515(17) 0.4644(6) -0.5981(12) 0.067(6) Uani 1 1 d . U . . .
O40 O 1.3846(14) 0.5065(5) -0.4766(12) 0.051(5) Uani 1 1 d . . . . .
O41 O 0.7794(14) 0.4043(5) -0.6864(14) 0.062(6) Uani 1 1 d . . . . .
O42 O 0.9807(13) 0.4202(4) -0.6243(10) 0.042(4) Uani 1 1 d . U . . .
O43 O 0.8696(15) 0.4119(5) -0.5242(10) 0.057(5) Uani 1 1 d . U . . .
O44 O 1.1428(13) 0.4170(5) -0.5050(10) 0.048(4) Uani 1 1 d . U . . .
O45 O 0.8592(15) 0.3188(5) -0.2954(11) 0.052(5) Uani 1 1 d . . . . .
O46 O 1.1680(16) 0.4092(4) -0.6579(12) 0.058(5) Uani 1 1 d . U . . .
O47 O 1.2522(13) 0.4658(5) -0.4152(10) 0.047(4) Uani 1 1 d . U . . .
O48 O 1.0287(13) 0.4099(4) -0.4065(11) 0.045(4) Uani 1 1 d . U . . .
O49 O 0.9340(14) 0.5130(6) -0.8049(10) 0.058(5) Uani 1 1 d . . . . .
O50 O 0.5681(14) 0.5340(5) -0.0743(10) 0.047(5) Uani 1 1 d . . . . .
O51 O 0.9480(14) 0.4546(5) -0.3241(13) 0.060(5) Uani 1 1 d . U . . .
O52 O 1.2171(14) 0.4720(5) -0.5676(11) 0.054(5) Uani 1 1 d . U . . .
O53 O 0.6053(12) 0.3588(5) 0.2810(10) 0.045(4) Uani 1 1 d . . . . .
N1 N 0.9874(13) 0.3436(4) -0.5430(10) 0.025(4) Uani 1 1 d . . . . .
H1A H 0.967050 0.336795 -0.591565 0.030 Uiso 1 1 calc R U . . .
H1B H 0.992104 0.366345 -0.531461 0.030 Uiso 1 1 calc R U . . .
N2 N 1.0432(14) 0.3318(5) -0.4109(12) 0.037(5) Uani 1 1 d . . . . .
N3 N 1.0722(13) 0.3059(4) -0.3546(10) 0.025(4) Uani 1 1 d . . . . .
N4 N 1.1085(18) 0.250000 -0.2716(13) 0.020(5) Uani 1 2 d S T P . .
N5 N 0.7791(14) 0.3005(6) -0.5807(11) 0.040(5) Uani 1 1 d . . . . .
H5B H 0.822148 0.283206 -0.567555 0.048 Uiso 1 1 calc R U . . .
H5C H 0.750538 0.304305 -0.629765 0.048 Uiso 1 1 calc R U . . .
N6 N 0.6808(17) 0.3461(6) -0.5508(11) 0.043(5) Uani 1 1 d . . . . .
N7 N 0.6590(15) 0.3645(6) -0.4903(12) 0.046(5) Uani 1 1 d . . . . .
N8 N 0.6230(15) 0.3886(5) -0.3636(11) 0.034(4) Uani 1 1 d . . . . .
N9 N 0.7296(14) 0.3565(5) -0.2489(11) 0.031(4) Uani 1 1 d . . . . .
N10 N 0.7938(15) 0.3350(5) -0.1936(11) 0.036(5) Uani 1 1 d . . . . .
N11 N 0.925(2) 0.2942(8) -0.1726(16) 0.075(8) Uani 1 1 d . U . . .
H11A H 0.970699 0.282087 -0.187362 0.090 Uiso 1 1 calc R U . . .
H11B H 0.920106 0.292952 -0.124325 0.090 Uiso 1 1 calc R U . . .
N12 N 0.6599(17) 0.5121(7) 0.2085(11) 0.052(6) Uani 1 1 d . . . . .
H12B H 0.622663 0.530925 0.208858 0.063 Uiso 1 1 calc R U . . .
H12C H 0.688361 0.501491 0.252255 0.063 Uiso 1 1 calc R U . . .
N13 N 0.7354(13) 0.4687(5) 0.1447(10) 0.032(4) Uani 1 1 d . . . . .
N14 N 0.7574(12) 0.4602(5) 0.0753(10) 0.025(4) Uani 1 1 d . . . . .
N15 N 0.7829(13) 0.4541(5) -0.0631(12) 0.032(4) Uani 1 1 d . . . . .
N16 N 0.501(2) 0.5725(8) -0.1718(18) 0.090(11) Uani 1 1 d . . . . .
H16A H 0.468935 0.583294 -0.141951 0.108 Uiso 1 1 calc R U . . .
H16B H 0.495613 0.579966 -0.219535 0.108 Uiso 1 1 calc R U . . .
N17 N 0.6098(18) 0.5268(7) -0.1930(13) 0.057(7) Uani 1 1 d . . . . .
C1 C 1.094(2) 0.250000 0.0518(19) 0.033(7) Uani 1 2 d S TU P . .
H1C H 1.079458 0.249999 -0.003179 0.039 Uiso 1 2 calc R U P . .
C2 C 1.0109(15) 0.3195(6) -0.4876(13) 0.027(5) Uani 1 1 d . U . . .
C3 C 1.1017(18) 0.3133(6) -0.2813(14) 0.036(5) Uani 1 1 d . U . . .
C4 C 1.1304(16) 0.2823(6) -0.2320(13) 0.028(5) Uani 1 1 d . U . . .
C5 C 1.1717(17) 0.2819(7) -0.1518(15) 0.039(5) Uani 1 1 d . U . . .
H5A H 1.183755 0.303716 -0.124030 0.046 Uiso 1 1 calc R U . . .
C6 C 1.195(2) 0.250000 -0.1132(19) 0.034(7) Uani 1 2 d S TU P . .
H6A H 1.227356 0.250000 -0.059670 0.041 Uiso 1 2 calc R U P . .
C7 C 1.107(3) 0.3528(7) -0.2484(18) 0.067(10) Uani 1 1 d . . . . .
H7A H 1.130870 0.352230 -0.191875 0.101 Uiso 1 1 calc R U . . .
H7B H 1.151610 0.366997 -0.270777 0.101 Uiso 1 1 calc R U . . .
H7C H 1.040679 0.363399 -0.262237 0.101 Uiso 1 1 calc R U . . .
C8 C 0.7563(17) 0.3217(6) -0.5246(13) 0.030(5) Uani 1 1 d . . . . .
C9 C 0.543(3) 0.4057(9) -0.5827(16) 0.069(9) Uani 1 1 d . . . . .
H9A H 0.498963 0.425210 -0.576878 0.103 Uiso 1 1 calc R U . . .
H9B H 0.592742 0.414505 -0.608632 0.103 Uiso 1 1 calc R U . . .
H9C H 0.504732 0.386615 -0.613840 0.103 Uiso 1 1 calc R U . . .
C10 C 0.5934(19) 0.3914(7) -0.5045(12) 0.038(6) Uani 1 1 d . . . . .
C11 C 0.5697(18) 0.4062(7) -0.4319(13) 0.045(6) Uani 1 1 d D . . . .
C12 C 0.502(2) 0.4326(8) -0.4272(14) 0.066(10) Uani 1 1 d D . . . .
H12A H 0.469345 0.445069 -0.472544 0.079 Uiso 1 1 calc R U . . .
C13 C 0.482(2) 0.4409(9) -0.3567(14) 0.064(8) Uani 1 1 d D U . . .
H13A H 0.434399 0.458575 -0.354200 0.077 Uiso 1 1 calc R U . . .
C14 C 0.533(2) 0.4229(8) -0.2879(15) 0.048(7) Uani 1 1 d . . . . .
H14A H 0.519992 0.427932 -0.239073 0.058 Uiso 1 1 calc R U . . .
C15 C 0.6045(17) 0.3969(6) -0.2957(13) 0.032(5) Uani 1 1 d . . . . .
C16 C 0.6632(16) 0.3758(6) -0.2292(12) 0.027(5) Uani 1 1 d . . . . .
C17 C 0.8604(19) 0.3148(7) -0.2246(15) 0.040(6) Uani 1 1 d . U . . .
C18 C 0.6448(19) 0.3777(7) -0.1475(12) 0.036(5) Uani 1 1 d . . . . .
H18A H 0.590500 0.394256 -0.147743 0.054 Uiso 1 1 calc R U . . .
H18B H 0.627601 0.353962 -0.132002 0.054 Uiso 1 1 calc R U . . .
H18C H 0.704700 0.386126 -0.110750 0.054 Uiso 1 1 calc R U . . .
C20 C 0.6735(16) 0.4994(7) 0.1404(11) 0.033(5) Uani 1 1 d . . . . .
C21 C 0.8217(15) 0.4357(6) 0.0720(13) 0.028(5) Uani 1 1 d . . . . .
C22 C 0.8392(17) 0.4325(6) -0.0070(14) 0.034(5) Uani 1 1 d . U . . .
C23 C 0.910(2) 0.4093(8) -0.0277(14) 0.052(7) Uani 1 1 d D U . . .
H23A H 0.949629 0.393990 0.010007 0.062 Uiso 1 1 calc R U . . .
C24 C 0.921(2) 0.4093(9) -0.1027(15) 0.072(10) Uani 1 1 d D . . . .
H24A H 0.966591 0.393294 -0.116563 0.086 Uiso 1 1 calc R U . . .
C25 C 0.868(2) 0.4322(8) -0.1578(17) 0.059(8) Uani 1 1 d D . . . .
H25A H 0.877064 0.432825 -0.208847 0.070 Uiso 1 1 calc R U . . .
C26 C 0.7970(17) 0.4551(7) -0.1353(13) 0.037(6) Uani 1 1 d . . . . .
C27 C 0.730(2) 0.4811(9) -0.1869(14) 0.051(7) Uani 1 1 d . . . . .
C28 C 0.562(2) 0.5440(8) -0.144(2) 0.063(9) Uani 1 1 d . . . . .
C29 C 0.8746(19) 0.4133(6) 0.1409(14) 0.040(6) Uani 1 1 d . . . . .
H29A H 0.919545 0.396607 0.124472 0.061 Uiso 1 1 calc R U . . .
H29B H 0.912450 0.428918 0.181586 0.061 Uiso 1 1 calc R U . . .
H29C H 0.826059 0.399902 0.161011 0.061 Uiso 1 1 calc R U . . .
C30 C 0.734(2) 0.4857(11) -0.2718(17) 0.076(11) Uani 1 1 d . . . . .
H30A H 0.779701 0.468304 -0.284404 0.113 Uiso 1 1 calc R U . . .
H30B H 0.667830 0.481938 -0.305621 0.113 Uiso 1 1 calc R U . . .
H30C H 0.756242 0.509876 -0.279497 0.113 Uiso 1 1 calc R U . . .
C31 C 1.225(2) 0.3197(6) 0.4303(18) 0.050(7) Uani 1 1 d . . . . .
C32 C 1.103(2) 0.3503(8) 0.194(2) 0.068(9) Uani 1 1 d . U . . .
H32A H 1.082561 0.349151 0.137360 0.102 Uiso 1 1 calc R U . . .
H32B H 1.047628 0.358376 0.214332 0.102 Uiso 1 1 calc R U . . .
H32C H 1.158131 0.367071 0.209726 0.102 Uiso 1 1 calc R U . . .
C33 C 1.1356(17) 0.3137(6) 0.2261(15) 0.037(5) Uani 1 1 d . U . . .
C34 C 1.1249(16) 0.2809(6) 0.1736(14) 0.032(5) Uani 1 1 d . U . . .
C35 C 1.1050(16) 0.2822(8) 0.0919(17) 0.049(7) Uani 1 1 d . . . . .
H35A H 1.099153 0.304342 0.065148 0.059 Uiso 1 1 calc R U . . .
N12A N 1.2472(18) 0.3434(6) 0.4878(14) 0.057(7) Uani 1 1 d . . . . .
H12D H 1.274314 0.336313 0.535236 0.068 Uiso 1 1 calc R U . . .
H12E H 1.234641 0.366102 0.478167 0.068 Uiso 1 1 calc R U . . .
N14A N 1.1680(14) 0.3053(5) 0.3003(11) 0.033(4) Uani 1 1 d . . . . .
N15A N 1.1367(18) 0.250000 0.2134(16) 0.035(6) Uani 1 2 d S T P . .
N16A N 0.6736(17) 0.5010(6) -0.1535(13) 0.048(5) Uani 1 1 d . U . . .
N13A N 1.1820(15) 0.3328(5) 0.3604(12) 0.039(5) Uani 1 1 d . U . . .
O1W O 1.1995(15) 0.250000 -0.4141(14) 0.036(5) Uani 1 2 d S T P . .
O2W O 0.9003(17) 0.250000 -0.3855(15) 0.038(6) Uani 1 2 d S T P . .
O3W O 0.6417(18) 0.3034(5) -0.3694(13) 0.070(6) Uani 1 1 d . . . . .
O4W O 0.7987(15) 0.5321(5) -0.0029(13) 0.060(5) Uani 1 1 d . . . . .
O5W O 0.5594(11) 0.4533(4) -0.0499(9) 0.029(3) Uani 1 1 d . . . . .
O6W O 1.0415(15) 0.250000 0.3561(12) 0.037(6) Uani 1 2 d S T P . .
O7W O 1.3476(18) 0.250000 0.3255(16) 0.047(6) Uani 1 2 d S T P . .
O9W O 0.815(2) 0.5777(6) 0.1236(15) 0.093(9) Uani 1 1 d . . . . .
O8W O 0.184(4) 0.3602(14) -0.012(3) 0.20(2) Uani 1 1 d . . . . .
O10W O 0.618(5) 0.250000 -0.487(3) 0.16(2) Uani 1 2 d S T P . .
O11W O 0.637(3) 0.5953(10) 0.174(3) 0.171(18) Uani 1 1 d . . . . .
O12W O 1.325(3) 0.4095(14) -0.733(3) 0.181(17) Uani 1 1 d . U . . .
O13W O 0.396(4) 0.3380(17) -0.693(4) 0.106(17) Uani 0.5 1 d . U P . .
O14W O 0.985(4) 0.5093(16) -0.051(3) 0.098(16) Uani 0.5 1 d . U P A -1
O15W O 0.432(7) 0.250000 -0.463(6) 0.12(3) Uani 0.5 2 d S TU P . .
O16W O 1.317(5) 0.3220(17) 0.659(3) 0.106(18) Uani 0.5 1 d . U P . .

loop_
_atom_site_aniso_label
_atom_site_aniso_U_11
_atom_site_aniso_U_22
_atom_site_aniso_U_33
_atom_site_aniso_U_23
_atom_site_aniso_U_13
_atom_site_aniso_U_12
W1 0.0278(5) 0.0332(5) 0.0271(5) -0.0040(4) 0.0036(4) -0.0023(4)
W2 0.0250(5) 0.0329(5) 0.0424(6) -0.0016(4) 0.0134(4) 0.0020(4)
W3 0.0287(5) 0.0201(4) 0.0363(5) 0.0057(4) 0.0071(4) -0.0006(3)
W4 0.0618(7) 0.0175(4) 0.0519(6) 0.0110(4) 0.0403(5) 0.0080(4)
W5 0.0241(8) 0.0371(9) 0.0218(8) 0.000 0.0115(5) 0.000
V1 0.0241(8) 0.0371(9) 0.0218(8) 0.000 0.0115(5) 0.000
W6 0.0471(6) 0.0185(4) 0.0332(5) -0.0010(4) 0.0224(4) 0.0049(4)
W7 0.0296(6) 0.0188(5) 0.0560(8) 0.0143(4) 0.0121(5) 0.0061(4)
W8 0.0244(6) 0.0392(7) 0.0320(7) 0.0091(5) -0.0013(4) -0.0002(4)
W9 0.0221(6) 0.0386(7) 0.0292(7) 0.0095(5) 0.0091(4) -0.0017(4)
W10 0.0539(8) 0.0284(6) 0.0230(6) -0.0043(4) 0.0155(5) -0.0112(5)
W11 0.0248(9) 0.0714(13) 0.0184(8) 0.000 0.0060(6) 0.000
W12 0.0729(8) 0.0280(5) 0.0231(5) 0.0000(4) 0.0079(5) -0.0034(5)
W13 0.0319(7) 0.0505(8) 0.0501(8) 0.0235(6) 0.0182(5) 0.0169(5)
V2 0.0296(6) 0.0188(5) 0.0560(8) 0.0143(4) 0.0121(5) 0.0061(4)
V3 0.0244(6) 0.0392(7) 0.0320(7) 0.0091(5) -0.0013(4) -0.0002(4)
V4 0.0221(6) 0.0386(7) 0.0292(7) 0.0095(5) 0.0091(4) -0.0017(4)
V5 0.0539(8) 0.0284(6) 0.0230(6) -0.0043(4) 0.0155(5) -0.0112(5)
V6 0.0248(9) 0.0714(13) 0.0184(8) 0.000 0.0060(6) 0.000
V8 0.0319(7) 0.0505(8) 0.0501(8) 0.0235(6) 0.0182(5) 0.0169(5)
P2 0.0092(18) 0.0046(17) 0.0043(18) 0.0010(15) 0.0040(15) 0.0010(15)
Co1 0.025(2) 0.0138(17) 0.027(2) 0.000 0.0071(16) 0.000
Co2 0.0321(16) 0.0241(14) 0.0280(15) -0.0012(12) 0.0160(12) 0.0002(12)
Co3 0.0271(15) 0.0284(15) 0.0245(15) 0.0006(12) 0.0118(12) 0.0012(12)
Co4 0.035(2) 0.019(2) 0.043(3) 0.000 0.011(2) 0.000
P1 0.0035(17) 0.0049(17) 0.0016(17) 0.000 0.0014(14) 0.000
O1 0.018(7) 0.024(7) 0.011(7) 0.000 -0.005(6) 0.000
O2 0.031(8) 0.032(8) 0.030(8) -0.017(7) 0.003(7) -0.008(6)
O3 0.021(10) 0.031(11) 0.023(11) 0.000 -0.001(8) 0.000
O4 0.018(7) 0.031(8) 0.032(8) -0.006(6) 0.009(6) -0.005(6)
O5 0.020(10) 0.030(11) 0.031(12) 0.000 0.006(9) 0.000
O6 0.023(8) 0.035(8) 0.017(7) 0.000 0.013(6) 0.000
O7 0.022(7) 0.032(8) 0.034(8) 0.004(7) 0.009(6) -0.010(6)
O8 0.028(7) 0.013(6) 0.028(8) 0.002(5) 0.015(6) -0.002(5)
O9 0.020(7) 0.038(8) 0.017(7) -0.004(6) 0.005(6) -0.006(6)
O10 0.023(7) 0.040(9) 0.028(8) 0.002(7) 0.015(6) 0.000(6)
O11 0.023(7) 0.026(7) 0.028(8) -0.002(6) 0.008(6) 0.019(6)
O12 0.046(10) 0.046(10) 0.018(8) -0.006(7) 0.017(7) 0.006(8)
O13 0.039(8) 0.011(6) 0.031(8) -0.005(6) 0.004(6) 0.010(6)
O14 0.027(11) 0.026(11) 0.038(12) 0.000 0.017(9) 0.000
O15 0.027(8) 0.032(8) 0.032(8) 0.024(7) -0.001(6) 0.007(6)
O16 0.030(8) 0.017(7) 0.037(8) 0.009(6) 0.014(7) 0.007(6)
O17 0.009(6) 0.040(9) 0.036(8) 0.001(7) 0.010(6) 0.001(6)
O18 0.013(6) 0.036(8) 0.021(7) -0.006(6) 0.008(5) -0.003(6)
O19 0.029(9) 0.053(11) 0.043(10) 0.020(8) 0.008(7) -0.006(8)
O20 0.017(8) 0.048(10) 0.054(11) 0.008(8) 0.008(7) 0.016(7)
O21 0.017(11) 0.069(17) 0.037(13) 0.000 0.004(9) 0.000
O22 0.033(12) 0.024(11) 0.052(15) 0.000 0.003(11) 0.000
O23 0.020(7) 0.026(8) 0.043(9) 0.001(7) 0.008(7) -0.001(6)
O24 0.041(10) 0.043(10) 0.041(10) -0.008(8) 0.014(8) 0.015(8)
O25 0.025(8) 0.048(10) 0.025(8) 0.015(7) -0.003(6) 0.000(7)
O26 0.044(10) 0.039(10) 0.056(11) 0.029(9) -0.006(9) -0.007(8)
O27 0.052(10) 0.020(8) 0.041(9) 0.022(7) -0.005(8) -0.012(7)
O28 0.012(5) 0.011(5) 0.012(5) 0.000(2) 0.002(2) 0.000(2)
O29 0.022(9) 0.018(9) 0.019(9) -0.006(7) 0.002(7) 0.000(7)
O30 0.015(5) 0.015(5) 0.015(5) 0.000(2) 0.004(2) 0.001(2)
O31 0.016(9) 0.021(9) 0.018(9) 0.002(7) 0.000(7) 0.004(7)
O32 0.033(9) 0.061(12) 0.050(11) 0.021(9) 0.000(8) 0.002(8)
O33 0.028(9) 0.030(9) 0.078(13) 0.003(9) 0.013(9) 0.000(7)
O34 0.043(15) 0.10(2) 0.018(12) 0.000 0.018(11) 0.000
O35 0.064(12) 0.023(8) 0.055(11) 0.025(8) 0.015(9) 0.019(8)
O36 0.063(11) 0.018(8) 0.042(10) -0.003(7) 0.002(8) 0.008(7)
O37 0.095(10) 0.078(10) 0.061(9) 0.002(8) 0.030(8) 0.040(8)
O38 0.052(8) 0.058(9) 0.087(10) -0.029(7) 0.030(7) -0.016(7)
O39 0.089(10) 0.062(9) 0.054(9) 0.012(7) 0.026(7) 0.036(8)
O40 0.047(11) 0.043(10) 0.070(13) 0.005(9) 0.027(10) 0.001(8)
O41 0.041(11) 0.046(11) 0.095(17) -0.009(11) 0.007(11) -0.007(9)
O42 0.048(8) 0.028(7) 0.046(8) 0.013(6) 0.005(6) -0.005(6)
O43 0.079(9) 0.061(8) 0.037(8) 0.009(7) 0.028(7) 0.038(7)
O44 0.052(8) 0.045(8) 0.045(8) 0.022(6) 0.009(6) -0.017(6)
O45 0.077(13) 0.047(11) 0.049(11) 0.025(9) 0.047(10) 0.022(9)
O46 0.091(12) 0.022(8) 0.086(12) -0.010(8) 0.069(10) 0.008(8)
O47 0.054(8) 0.043(7) 0.040(7) 0.019(6) 0.005(6) -0.019(6)
O48 0.042(7) 0.034(7) 0.068(8) -0.028(6) 0.027(7) -0.009(6)
O49 0.046(11) 0.091(15) 0.036(10) 0.024(10) 0.010(8) 0.004(10)
O50 0.059(12) 0.044(10) 0.045(10) 0.028(9) 0.025(9) 0.023(9)
O51 0.050(8) 0.055(8) 0.084(9) -0.026(7) 0.033(7) -0.009(7)
O52 0.061(8) 0.057(8) 0.043(8) 0.022(7) 0.011(7) -0.021(7)
O53 0.038(9) 0.065(12) 0.039(10) 0.002(9) 0.021(8) -0.002(8)
N1 0.037(10) 0.005(7) 0.028(9) -0.007(7) 0.002(8) 0.002(7)
N2 0.037(11) 0.023(9) 0.047(12) -0.001(9) 0.001(9) -0.008(8)
N3 0.038(10) 0.011(8) 0.029(10) -0.002(7) 0.012(8) -0.008(7)
N4 0.031(13) 0.016(11) 0.015(11) 0.000 0.008(10) 0.000
N5 0.031(11) 0.066(14) 0.023(10) -0.017(9) 0.007(8) 0.009(10)
N6 0.061(14) 0.050(13) 0.020(10) -0.009(9) 0.015(9) 0.001(11)
N7 0.035(12) 0.065(15) 0.034(12) -0.011(11) 0.000(9) -0.003(10)
N8 0.043(11) 0.039(11) 0.025(10) 0.002(8) 0.019(9) 0.003(9)
N9 0.035(10) 0.023(9) 0.041(11) -0.001(8) 0.022(9) 0.004(8)
N10 0.044(11) 0.043(11) 0.027(10) 0.022(9) 0.018(9) 0.028(9)
N11 0.075(14) 0.093(15) 0.077(14) 0.029(12) 0.056(12) 0.052(12)
N12 0.059(14) 0.080(17) 0.016(10) -0.011(10) 0.004(9) 0.023(13)
N13 0.029(10) 0.046(11) 0.017(9) -0.007(8) -0.004(7) 0.007(8)
N14 0.019(9) 0.027(9) 0.029(10) -0.007(7) 0.008(7) 0.001(7)
N15 0.021(9) 0.035(10) 0.050(12) -0.007(9) 0.027(9) -0.005(8)
N16 0.09(2) 0.11(2) 0.09(2) 0.07(2) 0.051(18) 0.043(18)
N17 0.056(15) 0.079(18) 0.037(13) 0.026(12) 0.012(11) 0.006(13)
C1 0.030(10) 0.040(11) 0.026(10) 0.000 0.003(8) 0.000
C2 0.024(8) 0.026(8) 0.029(8) 0.004(7) 0.005(7) 0.001(6)
C3 0.039(9) 0.037(9) 0.037(9) 0.001(7) 0.017(7) -0.008(7)
C4 0.028(8) 0.029(8) 0.029(8) 0.000(7) 0.013(7) -0.010(7)
C5 0.035(9) 0.040(9) 0.044(9) -0.002(8) 0.017(7) -0.007(7)
C6 0.035(11) 0.039(11) 0.027(10) 0.000 0.003(8) 0.000
C7 0.11(3) 0.033(15) 0.06(2) -0.007(14) 0.028(19) -0.035(16)
C8 0.034(12) 0.027(11) 0.032(13) -0.011(9) 0.013(10) -0.014(9)
C9 0.09(2) 0.07(2) 0.032(15) -0.009(15) -0.002(15) 0.025(19)
C10 0.046(14) 0.053(15) 0.010(10) 0.005(10) -0.001(9) 0.013(12)
C11 0.043(15) 0.073(19) 0.019(12) -0.007(12) 0.005(10) 0.007(13)
C12 0.036(15) 0.12(3) 0.038(15) 0.023(17) 0.001(12) 0.041(17)
C13 0.062(11) 0.065(11) 0.063(11) 0.002(9) 0.013(9) 0.019(9)
C14 0.056(17) 0.066(18) 0.029(13) 0.005(12) 0.022(12) 0.026(14)
C15 0.042(13) 0.023(11) 0.030(12) 0.013(9) 0.010(10) 0.006(9)
C16 0.032(11) 0.031(11) 0.021(10) 0.014(9) 0.011(9) -0.002(9)
C17 0.045(9) 0.041(9) 0.037(9) 0.014(7) 0.016(8) 0.007(7)
C18 0.047(14) 0.044(14) 0.020(11) 0.006(10) 0.013(10) 0.011(11)
C20 0.022(11) 0.068(16) 0.005(9) -0.006(10) -0.003(8) 0.011(10)
C21 0.017(10) 0.027(11) 0.034(12) -0.002(9) -0.003(9) -0.015(8)
C22 0.037(9) 0.026(8) 0.040(9) -0.009(7) 0.008(7) -0.009(7)
C23 0.045(10) 0.054(10) 0.059(10) -0.013(8) 0.019(8) 0.010(8)
C24 0.07(2) 0.08(2) 0.08(3) -0.02(2) 0.05(2) -0.026(19)
C25 0.061(19) 0.08(2) 0.053(18) -0.018(16) 0.046(16) -0.028(16)
C26 0.034(13) 0.055(15) 0.030(12) -0.008(11) 0.027(10) -0.004(11)
C27 0.059(17) 0.08(2) 0.021(12) -0.004(13) 0.023(12) -0.022(15)
C28 0.038(16) 0.059(19) 0.10(3) 0.042(18) 0.025(16) 0.007(13)
C29 0.047(15) 0.030(12) 0.039(14) 0.012(11) 0.002(11) 0.000(11)
C30 0.049(18) 0.14(3) 0.051(18) -0.01(2) 0.039(15) -0.02(2)
C31 0.062(18) 0.020(12) 0.066(19) 0.005(12) 0.014(15) 0.009(11)
C32 0.067(15) 0.042(13) 0.080(16) 0.017(12) -0.007(13) 0.021(12)
C33 0.034(9) 0.033(9) 0.045(9) 0.013(7) 0.011(7) 0.002(7)
C34 0.026(8) 0.032(8) 0.042(9) 0.014(7) 0.014(7) -0.004(7)
C35 0.012(11) 0.070(18) 0.064(18) 0.035(15) 0.007(11) 0.002(11)
N12A 0.074(17) 0.036(12) 0.048(14) -0.019(10) -0.009(12) 0.020(11)
N14A 0.036(11) 0.026(10) 0.040(11) 0.009(8) 0.012(9) 0.001(8)
N15A 0.017(13) 0.047(17) 0.037(16) 0.000 -0.001(11) 0.000
N16A 0.051(9) 0.057(9) 0.042(9) 0.005(7) 0.023(7) -0.007(7)
N13A 0.047(8) 0.021(7) 0.046(8) 0.000(7) 0.009(7) 0.004(6)
O1W 0.021(11) 0.037(12) 0.052(15) 0.000 0.009(10) 0.000
O2W 0.034(13) 0.022(11) 0.063(16) 0.000 0.022(12) 0.000
O3W 0.099(17) 0.035(10) 0.081(15) -0.023(10) 0.032(13) -0.037(11)
O4W 0.053(12) 0.042(11) 0.086(15) -0.019(10) 0.017(11) -0.016(9)
O5W 0.028(8) 0.030(8) 0.031(8) -0.007(6) 0.008(6) -0.007(6)
O6W 0.020(11) 0.073(17) 0.022(11) 0.000 0.014(9) 0.000
O7W 0.040(14) 0.045(15) 0.060(17) 0.000 0.017(12) 0.000
O9W 0.13(2) 0.047(13) 0.082(17) 0.000(12) -0.018(16) -0.002(14)
O8W 0.21(5) 0.21(5) 0.19(4) 0.12(4) 0.02(4) 0.05(4)
O10W 0.29(8) 0.12(4) 0.10(4) 0.000 0.10(4) 0.000
O11W 0.13(3) 0.09(2) 0.29(5) -0.07(3) 0.03(3) 0.00(2)
O12W 0.17(2) 0.21(2) 0.18(2) 0.027(18) 0.060(18) -0.018(18)
O13W 0.10(2) 0.12(2) 0.11(2) -0.049(18) 0.039(18) -0.009(18)
O14W 0.08(2) 0.10(2) 0.12(2) -0.024(18) 0.043(18) -0.012(17)
O15W 0.11(3) 0.13(3) 0.12(3) 0.000 0.03(2) 0.000
O16W 0.11(2) 0.11(2) 0.10(2) 0.007(18) 0.022(18) 0.010(18)

loop_
_atom_type_symbol
_atom_type_description
_atom_type_scat_dispersion_real
_atom_type_scat_dispersion_imag
_atom_type_scat_source
C C 0.0033 0.0016 'International Tables Vol C Tables 4.2.6.8 and 6.1.1.4'
H H 0.0000 0.0000 'International Tables Vol C Tables 4.2.6.8 and 6.1.1.4'
N N 0.0061 0.0033 'International Tables Vol C Tables 4.2.6.8 and 6.1.1.4'
O O 0.0106 0.0060 'International Tables Vol C Tables 4.2.6.8 and 6.1.1.4'
P P 0.1023 0.0942 'International Tables Vol C Tables 4.2.6.8 and 6.1.1.4'
V V 0.3005 0.5294 'International Tables Vol C Tables 4.2.6.8 and 6.1.1.4'
Co Co 0.3494 0.9721 'International Tables Vol C Tables 4.2.6.8 and 6.1.1.4'
W W -0.8490 6.8722 'International Tables Vol C Tables 4.2.6.8 and 6.1.1.4'

loop_
_geom_angle_atom_site_label_1
_geom_angle_atom_site_label_2
_geom_angle_atom_site_label_3
_geom_angle
_geom_angle_site_symmetry_1
_geom_angle_site_symmetry_3
_geom_angle_publ_flag
O2 W1 O3 101.9(8) . . ?
O2 W1 O16 100.8(7) . . ?
O3 W1 O16 157.1(7) . . ?
O2 W1 O10 100.9(7) . . ?
O3 W1 O10 91.0(7) . . ?
O16 W1 O10 87.6(6) . . ?
O2 W1 O4 101.5(7) . . ?
O3 W1 O4 85.6(7) . . ?
O16 W1 O4 87.0(6) . . ?
O10 W1 O4 157.6(6) . . ?
O2 W1 O18 170.9(6) . . ?
O3 W1 O18 85.5(7) . . ?
O16 W1 O18 72.2(6) . . ?
O10 W1 O18 73.5(5) . . ?
O4 W1 O18 84.1(5) . . ?
O20 W2 O17 105.1(7) . . ?
O20 W2 O14 102.8(8) . . ?
O17 W2 O14 89.5(8) . . ?
O20 W2 O23 102.4(7) . . ?
O17 W2 O23 86.5(6) . . ?
O14 W2 O23 154.6(7) . . ?
O20 W2 O11 100.3(7) . . ?
O17 W2 O11 154.4(5) . . ?
O14 W2 O11 87.6(8) . . ?
O23 W2 O11 85.3(6) . . ?
O20 W2 O5 169.3(7) . . ?
O17 W2 O5 84.5(6) . . ?
O14 W2 O5 72.0(6) . . ?
O23 W2 O5 82.7(5) . . ?
O11 W2 O5 70.5(6) . . ?
O33 W3 O7 103.0(8) . . ?
O33 W3 O15 101.5(7) . . ?
O7 W3 O15 88.6(6) . . ?
O33 W3 O23 102.5(7) . . ?
O7 W3 O23 86.0(6) . . ?
O15 W3 O23 156.0(6) . . ?
O33 W3 O16 102.5(7) . . ?
O7 W3 O16 154.5(6) . . ?
O15 W3 O16 87.4(6) . . ?
O23 W3 O16 87.5(6) . . ?
O33 W3 O18 171.1(6) . . ?
O7 W3 O18 83.4(5) . . ?
O15 W3 O18 72.1(5) . . ?
O23 W3 O18 84.0(5) . . ?
O16 W3 O18 71.4(5) . . ?
O8 W4 O48 102.6(7) . . ?
O8 W4 O37 100.5(9) . 3_764 ?
O48 W4 O37 156.9(10) . 3_764 ?
O8 W4 O51 100.6(8) . . ?
O48 W4 O51 87.0(7) . . ?
O37 W4 O51 90.7(10) 3_764 . ?
O8 W4 O43 101.4(8) . . ?
O48 W4 O43 87.0(8) . . ?
O37 W4 O43 86.6(8) 3_764 . ?
O51 W4 O43 158.0(9) . . ?
O8 W4 O29 155.3(7) . . ?
O48 W4 O29 94.7(8) . . ?
O37 W4 O29 62.8(9) 3_764 . ?
O51 W4 O29 97.8(9) . . ?
O43 W4 O29 61.7(8) . . ?
O21 W5 O4 101.8(7) . . ?
O21 W5 O4 101.8(7) . 4_565 ?
O4 W5 O4 85.4(8) . 4_565 ?
O21 W5 O11 99.3(7) . 4_565 ?
O4 W5 O11 158.8(6) . 4_565 ?
O4 W5 O11 89.5(6) 4_565 4_565 ?
O21 W5 O11 99.3(7) . . ?
O4 W5 O11 89.5(6) . . ?
O4 W5 O11 158.8(6) 4_565 . ?
O11 W5 O11 87.8(9) 4_565 . ?
O21 W5 O5 168.8(9) . . ?
O4 W5 O5 86.3(5) . . ?
O4 W5 O5 86.3(5) 4_565 . ?
O11 W5 O5 72.8(5) 4_565 . ?
O11 W5 O5 72.8(5) . . ?
O46 W6 O52 102.1(10) . . ?
O46 W6 O26 102.1(9) . . ?
O52 W6 O26 87.6(7) . . ?
O46 W6 O42 102.3(9) . . ?
O52 W6 O42 155.6(8) . . ?
O26 W6 O42 86.6(7) . . ?
O46 W6 O44 100.9(9) . . ?
O52 W6 O44 87.5(7) . . ?
O26 W6 O44 156.9(9) . . ?
O42 W6 O44 88.6(7) . . ?
O46 W6 O30 159.4(10) . . ?
O52 W6 O30 65.4(8) . . ?
O26 W6 O30 93.8(9) . . ?
O42 W6 O30 91.4(8) . . ?
O44 W6 O30 63.8(8) . . ?
O46 W6 O31 161.8(10) . . ?
O52 W6 O31 90.7(9) . . ?
O26 W6 O31 65.1(9) . . ?
O42 W6 O31 65.4(8) . . ?
O44 W6 O31 92.5(8) . . ?
O30 W6 O31 38.8(8) . . ?
O35 W7 O38 102.4(10) . . ?
O35 W7 O47 102.5(8) . . ?
O38 W7 O47 89.6(8) . . ?
O35 W7 O44 100.0(9) . . ?
O38 W7 O44 157.5(9) . . ?
O47 W7 O44 88.1(7) . . ?
O35 W7 O48 100.9(8) . . ?
O38 W7 O48 87.3(7) . . ?
O47 W7 O48 156.6(8) . . ?
O44 W7 O48 86.1(7) . . ?
O35 W7 O28 159.9(8) . 3_764 ?
O38 W7 O28 63.2(9) . 3_764 ?
O47 W7 O28 91.9(8) . 3_764 ?
O44 W7 O28 94.5(8) . 3_764 ?
O48 W7 O28 66.1(7) . 3_764 ?
O35 W7 O30 158.5(8) . . ?
O38 W7 O30 95.8(9) . . ?
O47 W7 O30 66.0(8) . . ?
O44 W7 O30 62.9(8) . . ?
O48 W7 O30 91.2(8) . . ?
O28 W7 O30 41.5(8) 3_764 . ?
O32 W8 O17 103.6(8) . . ?
O32 W8 O7 104.0(8) . . ?
O17 W8 O7 83.9(6) . . ?
O32 W8 O25 100.8(8) . . ?
O17 W8 O25 155.6(6) . . ?
O7 W8 O25 89.1(6) . . ?
O32 W8 O22 100.5(9) . . ?
O17 W8 O22 89.5(9) . . ?
O7 W8 O22 155.5(8) . . ?
O25 W8 O22 87.3(9) . . ?
O32 W8 O6 170.1(8) . . ?
O17 W8 O6 84.4(6) . . ?
O7 W8 O6 82.3(5) . . ?
O25 W8 O6 71.4(6) . . ?
O22 W8 O6 73.5(7) . . ?
O19 W9 O1 103.3(8) . . ?
O19 W9 O9 99.1(7) . . ?
O1 W9 O9 86.0(7) . . ?
O19 W9 O10 100.7(7) . . ?
O1 W9 O10 90.7(7) . . ?
O9 W9 O10 160.2(6) . . ?
O19 W9 O15 100.6(7) . . ?
O1 W9 O15 156.0(7) . . ?
O9 W9 O15 88.2(6) . . ?
O10 W9 O15 86.9(6) . . ?
O19 W9 O18 171.3(7) . . ?
O1 W9 O18 83.9(7) . . ?
O9 W9 O18 86.1(5) . . ?
O10 W9 O18 74.1(5) . . ?
O15 W9 O18 72.5(5) . . ?
O49 W10 O26 102.8(9) . . ?
O49 W10 O51 100.1(10) . 3_764 ?
O26 W10 O51 90.1(8) . 3_764 ?
O49 W10 O38 100.3(10) . 3_764 ?
O26 W10 O38 156.9(9) . 3_764 ?
O51 W10 O38 87.1(8) 3_764 3_764 ?
O49 W10 O27 100.7(9) . . ?
O26 W10 O27 88.2(7) . . ?
O51 W10 O27 158.9(8) 3_764 . ?
O38 W10 O27 86.2(8) 3_764 . ?
O49 W10 O28 158.6(10) . . ?
O26 W10 O28 95.0(8) . . ?
O51 W10 O28 67.7(8) 3_764 . ?
O38 W10 O28 62.8(9) 3_764 . ?
O27 W10 O28 91.5(7) . . ?
O49 W10 O31 160.7(10) . . ?
O26 W10 O31 63.5(8) . . ?
O51 W10 O31 93.7(9) 3_764 . ?
O38 W10 O31 93.7(9) 3_764 . ?
O27 W10 O31 66.8(7) . . ?
O28 W10 O31 40.6(8) . . ?
O34 W11 O25 100.9(7) . 4_565 ?
O34 W11 O25 100.9(7) . . ?
O25 W11 O25 88.1(9) 4_565 . ?
O34 W11 O9 102.1(7) . . ?
O25 W11 O9 157.1(6) 4_565 . ?
O25 W11 O9 88.2(6) . . ?
O34 W11 O9 102.1(7) . 4_565 ?
O25 W11 O9 88.2(6) 4_565 4_565 ?
O25 W11 O9 157.1(6) . 4_565 ?
O9 W11 O9 86.5(9) . 4_565 ?
O34 W11 O6 171.0(10) . . ?
O25 W11 O6 72.9(5) 4_565 . ?
O25 W11 O6 72.9(5) . . ?
O9 W11 O6 84.4(5) . . ?
O9 W11 O6 84.4(5) 4_565 . ?
O41 W12 O42 102.2(8) . . ?
O41 W12 O39 101.6(10) . . ?
O42 W12 O39 156.1(9) . . ?
O41 W12 O27 99.5(9) . . ?
O42 W12 O27 88.2(7) . . ?
O39 W12 O27 87.1(8) . . ?
O41 W12 O43 102.5(10) . . ?
O42 W12 O43 87.3(7) . . ?
O39 W12 O43 88.4(8) . . ?
O27 W12 O43 158.0(8) . . ?
O41 W12 O29 159.0(10) . . ?
O42 W12 O29 94.0(8) . . ?
O39 W12 O29 63.1(9) . . ?
O27 W12 O29 94.2(8) . . ?
O43 W12 O29 64.7(9) . . ?
O40 W13 O39 101.9(10) . 3_764 ?
O40 W13 O37 101.0(10) . . ?
O39 W13 O37 87.3(9) 3_764 . ?
O40 W13 O52 102.8(9) . . ?
O39 W13 O52 155.3(10) 3_764 . ?
O37 W13 O52 88.5(9) . . ?
O40 W13 O47 102.7(9) . . ?
O39 W13 O47 86.8(9) 3_764 . ?
O37 W13 O47 156.3(9) . . ?
O52 W13 O47 87.3(7) . . ?
O40 W13 O29 157.1(9) . 3_764 ?
O39 W13 O29 61.7(9) 3_764 3_764 ?
O37 W13 O29 64.4(9) . 3_764 ?
O52 W13 O29 94.6(9) . 3_764 ?
O47 W13 O29 92.7(9) . 3_764 ?
O31 P2 O31 180.0 . 3_764 ?
O31 P2 O30 66.1(13) . . ?
O31 P2 O30 113.9(13) 3_764 . ?
O31 P2 O30 113.9(13) . 3_764 ?
O31 P2 O30 66.1(13) 3_764 3_764 ?
O30 P2 O30 180.0 . 3_764 ?
O31 P2 O28 68.4(13) . . ?
O31 P2 O28 111.6(13) 3_764 . ?
O30 P2 O28 112.0(12) . . ?
O30 P2 O28 68.0(12) 3_764 . ?
O31 P2 O28 111.6(13) . 3_764 ?
O31 P2 O28 68.4(13) 3_764 3_764 ?
O30 P2 O28 68.0(12) . 3_764 ?
O30 P2 O28 112.0(12) 3_764 3_764 ?
O28 P2 O28 180.0 . 3_764 ?
O31 P2 O29 70.1(13) . . ?
O31 P2 O29 109.9(13) 3_764 . ?
O30 P2 O29 106.0(13) . . ?
O30 P2 O29 74.0(13) 3_764 . ?
O28 P2 O29 102.6(12) . . ?
O28 P2 O29 77.4(12) 3_764 . ?
O31 P2 O29 109.9(13) . 3_764 ?
O31 P2 O29 70.1(13) 3_764 3_764 ?
O30 P2 O29 74.0(13) . 3_764 ?
O30 P2 O29 106.0(13) 3_764 3_764 ?
O28 P2 O29 77.4(12) . 3_764 ?
O28 P2 O29 102.6(12) 3_764 3_764 ?
O29 P2 O29 180.0 . 3_764 ?
O1W Co1 O2W 179.4(10) . . ?
O1W Co1 N4 90.3(9) . . ?
O2W Co1 N4 90.3(9) . . ?
O1W Co1 O13 89.5(7) . 4_565 ?
O2W Co1 O13 90.0(7) . 4_565 ?
N4 Co1 O13 142.7(4) . 4_565 ?
O1W Co1 O13 89.5(7) . . ?
O2W Co1 O13 90.0(7) . . ?
N4 Co1 O13 142.7(4) . . ?
O13 Co1 O13 74.6(7) 4_565 . ?
O1W Co1 N3 89.7(5) . . ?
O2W Co1 N3 90.5(5) . . ?
N4 Co1 N3 69.7(5) . . ?
O13 Co1 N3 147.6(6) 4_565 . ?
O13 Co1 N3 73.0(6) . . ?
O1W Co1 N3 89.7(5) . 4_565 ?
O2W Co1 N3 90.5(5) . 4_565 ?
N4 Co1 N3 69.7(5) . 4_565 ?
O13 Co1 N3 73.0(6) 4_565 4_565 ?
O13 Co1 N3 147.6(6) . 4_565 ?
N3 Co1 N3 139.4(9) . 4_565 ?
O12 Co2 O3W 85.0(7) . . ?
O12 Co2 O8 89.5(6) . . ?
O3W Co2 O8 174.0(7) . . ?
O12 Co2 O45 76.3(6) . . ?
O3W Co2 O45 88.6(9) . . ?
O8 Co2 O45 87.9(6) . . ?
O12 Co2 N8 143.2(7) . . ?
O3W Co2 N8 94.2(8) . . ?
O8 Co2 N8 91.6(6) . . ?
O45 Co2 N8 140.5(7) . . ?
O12 Co2 N9 146.5(6) . . ?
O3W Co2 N9 84.9(8) . . ?
O8 Co2 N9 98.6(6) . . ?
O45 Co2 N9 71.6(6) . . ?
N8 Co2 N9 69.4(7) . . ?
O12 Co2 N7 71.8(7) . . ?
O3W Co2 N7 93.3(9) . . ?
O8 Co2 N7 87.1(7) . . ?
O45 Co2 N7 147.7(7) . . ?
N8 Co2 N7 71.6(8) . . ?
N9 Co2 N7 140.7(8) . . ?
O4W Co3 O5W 178.3(7) . . ?
O4W Co3 N15 89.6(7) . . ?
O5W Co3 N15 92.1(6) . . ?
O4W Co3 O24 87.3(7) . . ?
O5W Co3 O24 91.1(6) . . ?
N15 Co3 O24 142.5(7) . . ?
O4W Co3 O50 91.6(8) . . ?
O5W Co3 O50 87.3(7) . . ?
N15 Co3 O50 142.0(7) . . ?
O24 Co3 O50 75.4(6) . . ?
O4W Co3 N14 91.2(8) . . ?
O5W Co3 N14 89.0(6) . . ?
N15 Co3 N14 70.8(7) . . ?
O24 Co3 N14 71.9(6) . . ?
O50 Co3 N14 147.0(6) . . ?
O4W Co3 N16A 87.1(8) . . ?
O5W Co3 N16A 93.8(7) . . ?
N15 Co3 N16A 71.4(8) . . ?
O24 Co3 N16A 145.5(8) . . ?
O50 Co3 N16A 70.7(8) . . ?
N14 Co3 N16A 142.3(8) . . ?
N14A Co4 N14A 142.1(11) . 4_565 ?
N14A Co4 O6W 87.7(5) . . ?
N14A Co4 O6W 87.7(5) 4_565 . ?
N14A Co4 N15A 71.2(5) . . ?
N14A Co4 N15A 71.2(5) 4_565 . ?
O6W Co4 N15A 91.0(9) . . ?
N14A Co4 O36 146.1(7) . 4_565 ?
N14A Co4 O36 71.6(7) 4_565 4_565 ?
O6W Co4 O36 90.8(7) . 4_565 ?
N15A Co4 O36 142.7(4) . 4_565 ?
N14A Co4 O36 71.6(7) . . ?
N14A Co4 O36 146.1(7) 4_565 . ?
O6W Co4 O36 90.8(7) . . ?
N15A Co4 O36 142.7(4) . . ?
O36 Co4 O36 74.5(8) 4_565 . ?
N14A Co4 O7W 92.4(6) . . ?
N14A Co4 O7W 92.4(6) 4_565 . ?
O6W Co4 O7W 179.5(9) . . ?
N15A Co4 O7W 89.5(10) . . ?
O36 Co4 O7W 88.8(8) 4_565 . ?
O36 Co4 O7W 88.8(8) . . ?
O6 P1 O18 109.0(7) . 4_565 ?
O6 P1 O18 109.0(7) . . ?
O18 P1 O18 107.9(11) 4_565 . ?
O6 P1 O5 111.7(11) . . ?
O18 P1 O5 109.5(6) 4_565 . ?
O18 P1 O5 109.5(6) . . ?
W9 O1 W9 152.3(10) . 4_565 ?
W1 O3 W1 150.2(11) . 4_565 ?
W5 O4 W1 149.5(8) . . ?
P1 O5 W5 126.0(11) . . ?
P1 O5 W2 124.7(7) . 4_565 ?
W5 O5 W2 91.0(6) . 4_565 ?
P1 O5 W2 124.7(7) . . ?
W5 O5 W2 91.0(6) . . ?
W2 O5 W2 88.5(6) 4_565 . ?
P1 O6 W11 128.6(11) . . ?
P1 O6 W8 125.2(6) . 4_565 ?
W11 O6 W8 88.7(5) . 4_565 ?
P1 O6 W8 125.2(6) . . ?
W11 O6 W8 88.7(5) . . ?
W8 O6 W8 87.6(6) 4_565 . ?
W3 O7 W8 153.7(8) . . ?
W4 O8 Co2 157.4(8) . . ?
W9 O9 W11 148.4(8) . . ?
W1 O10 W9 123.8(7) . . ?
W5 O11 W2 125.5(7) . . ?
C8 O12 Co2 117.7(14) . . ?
C2 O13 Co1 116.7(13) . . ?
W2 O14 W2 127.5(11) 4_565 . ?
W3 O15 W9 125.7(7) . . ?
W1 O16 W3 126.8(8) . . ?
W8 O17 W2 153.1(8) . . ?
P1 O18 W9 126.1(7) . . ?
P1 O18 W1 126.8(8) . . ?
W9 O18 W1 88.6(4) . . ?
P1 O18 W3 124.6(7) . . ?
W9 O18 W3 89.6(5) . . ?
W1 O18 W3 89.4(4) . . ?
W8 O22 W8 125.3(12) 4_565 . ?
W3 O23 W2 149.2(9) . . ?
C20 O24 Co3 118.1(14) . . ?
W11 O25 W8 126.7(8) . . ?
W10 O26 W6 139.7(11) . . ?
W12 O27 W10 136.7(9) . . ?
P2 O28 O31 52.3(11) . . ?
P2 O28 O30 53.9(11) . 3_764 ?
O31 O28 O30 92.4(16) . 3_764 ?
P2 O28 W7 125.5(12) . 3_764 ?
O31 O28 W7 139.3(15) . 3_764 ?
O30 O28 W7 71.6(11) 3_764 3_764 ?
P2 O28 W10 125.9(12) . . ?
O31 O28 W10 73.7(12) . . ?
O30 O28 W10 141.1(15) 3_764 . ?
W7 O28 W10 95.3(8) 3_764 . ?
P2 O29 O31 50.2(11) . . ?
P2 O29 W12 125.4(13) . . ?
O31 O29 W12 75.1(12) . . ?
P2 O29 W13 121.7(13) . 3_764 ?
O31 O29 W13 136.0(16) . 3_764 ?
W12 O29 W13 95.7(9) . 3_764 ?
P2 O29 W4 118.5(13) . . ?
O31 O29 W4 130.5(15) . . ?
W12 O29 W4 95.3(9) . . ?
W13 O29 W4 92.7(9) 3_764 . ?
P2 O30 O31 55.5(12) . . ?
P2 O30 O28 58.2(11) . 3_764 ?
O31 O30 O28 97.5(17) . 3_764 ?
P2 O30 W6 127.3(13) . . ?
O31 O30 W6 71.7(13) . . ?
O28 O30 W6 138.1(15) 3_764 . ?
P2 O30 W7 125.1(13) . . ?
O31 O30 W7 138.0(16) . . ?
O28 O30 W7 66.9(11) 3_764 . ?
W6 O30 W7 93.7(8) . . ?
P2 O31 O30 58.4(13) . . ?
P2 O31 O28 59.3(12) . . ?
O30 O31 O28 100.6(18) . . ?
P2 O31 O29 59.7(12) . . ?
O30 O31 O29 95.1(17) . . ?
O28 O31 O29 92.0(16) . . ?
P2 O31 W6 127.9(14) . . ?
O30 O31 W6 69.5(12) . . ?
O28 O31 W6 136.2(16) . . ?
O29 O31 W6 130.5(15) . . ?
P2 O31 W10 125.0(14) . . ?
O30 O31 W10 135.2(16) . . ?
O28 O31 W10 65.7(11) . . ?
O29 O31 W10 126.3(15) . . ?
W6 O31 W10 91.0(8) . . ?
C31 O36 Co4 116.9(17) . . ?
W13 O37 W4 140.0(13) . 3_764 ?
W7 O38 W10 138.2(13) . 3_764 ?
W13 O39 W12 138.9(13) 3_764 . ?
W12 O42 W6 140.6(9) . . ?
W4 O43 W12 137.7(11) . . ?
W7 O44 W6 138.5(10) . . ?
C17 O45 Co2 119.2(16) . . ?
W7 O47 W13 140.5(10) . . ?
W4 O48 W7 137.8(9) . . ?
C28 O50 Co3 116.5(17) . . ?
W10 O51 W4 137.6(11) 3_764 . ?
W13 O52 W6 140.9(11) . . ?
C2 N1 H1A 120.0 . . ?
C2 N1 H1B 120.0 . . ?
H1A N1 H1B 120.0 . . ?
N3 N2 C2 116.2(17) . . ?
C3 N3 N2 122.9(18) . . ?
C3 N3 Co1 122.6(15) . . ?
N2 N3 Co1 114.3(13) . . ?
C4 N4 C4 120(2) 4_565 . ?
C4 N4 Co1 119.8(12) 4_565 . ?
C4 N4 Co1 119.8(12) . . ?
C8 N5 H5B 120.0 . . ?
C8 N5 H5C 120.0 . . ?
H5B N5 H5C 120.0 . . ?
N7 N6 C8 111.3(19) . . ?
C10 N7 N6 120(2) . . ?
C10 N7 Co2 122.1(16) . . ?
N6 N7 Co2 117.8(17) . . ?
C15 N8 C11 119.2(19) . . ?
C15 N8 Co2 120.9(15) . . ?
C11 N8 Co2 119.8(13) . . ?
C16 N9 N10 120.5(18) . . ?
C16 N9 Co2 123.2(15) . . ?
N10 N9 Co2 115.8(12) . . ?
N9 N10 C17 113.6(17) . . ?
C17 N11 H11A 120.0 . . ?
C17 N11 H11B 120.0 . . ?
H11A N11 H11B 120.0 . . ?
C20 N12 H12B 120.0 . . ?
C20 N12 H12C 120.0 . . ?
H12B N12 H12C 120.0 . . ?
N14 N13 C20 113.8(17) . . ?
C21 N14 N13 120.9(18) . . ?
C21 N14 Co3 123.1(15) . . ?
N13 N14 Co3 116.0(12) . . ?
C26 N15 C22 121(2) . . ?
C26 N15 Co3 120.5(17) . . ?
C22 N15 Co3 117.8(15) . . ?
C28 N16 H16A 120.0 . . ?
C28 N16 H16B 120.0 . . ?
H16A N16 H16B 120.0 . . ?
N16A N17 C28 111(2) . . ?
C35 C1 C35 120(3) 4_565 . ?
C35 C1 H1C 119.8 4_565 . ?
C35 C1 H1C 119.8 . . ?
O13 C2 N1 123(2) . . ?
O13 C2 N2 119.7(19) . . ?
N1 C2 N2 117.7(19) . . ?
N3 C3 C4 114(2) . . ?
N3 C3 C7 123(2) . . ?
C4 C3 C7 123(2) . . ?
N4 C4 C5 119(2) . . ?
N4 C4 C3 113(2) . . ?
C5 C4 C3 127(2) . . ?
C6 C5 C4 120(2) . . ?
C6 C5 H5A 119.9 . . ?
C4 C5 H5A 119.9 . . ?
C5 C6 C5 120(3) 4_565 . ?
C5 C6 H6A 119.8 4_565 . ?
C5 C6 H6A 119.8 . . ?
C3 C7 H7A 109.5 . . ?
C3 C7 H7B 109.5 . . ?
H7A C7 H7B 109.5 . . ?
C3 C7 H7C 109.5 . . ?
H7A C7 H7C 109.5 . . ?
H7B C7 H7C 109.5 . . ?
O12 C8 N5 123(2) . . ?
O12 C8 N6 121.2(19) . . ?
N5 C8 N6 115(2) . . ?
C10 C9 H9A 109.5 . . ?
C10 C9 H9B 109.5 . . ?
H9A C9 H9B 109.5 . . ?
C10 C9 H9C 109.5 . . ?
H9A C9 H9C 109.5 . . ?
H9B C9 H9C 109.5 . . ?
N7 C10 C9 126(2) . . ?
N7 C10 C11 113.3(19) . . ?
C9 C10 C11 121(2) . . ?
C12 C11 N8 120(2) . . ?
C12 C11 C10 127(2) . . ?
N8 C11 C10 112.4(18) . . ?
C11 C12 C13 121(2) . . ?
C11 C12 H12A 119.7 . . ?
C13 C12 H12A 119.7 . . ?
C12 C13 C14 120(3) . . ?
C12 C13 H13A 120.0 . . ?
C14 C13 H13A 120.0 . . ?
C15 C14 C13 117(2) . . ?
C15 C14 H14A 121.5 . . ?
C13 C14 H14A 121.5 . . ?
N8 C15 C14 123(2) . . ?
N8 C15 C16 113.8(19) . . ?
C14 C15 C16 123(2) . . ?
N9 C16 C15 112.0(19) . . ?
N9 C16 C18 125(2) . . ?
C15 C16 C18 122.6(19) . . ?
O45 C17 N11 126(2) . . ?
O45 C17 N10 118(2) . . ?
N11 C17 N10 115(2) . . ?
C16 C18 H18A 109.5 . . ?
C16 C18 H18B 109.5 . . ?
H18A C18 H18B 109.5 . . ?
C16 C18 H18C 109.5 . . ?
H18A C18 H18C 109.5 . . ?
H18B C18 H18C 109.5 . . ?
O24 C20 N12 124(2) . . ?
O24 C20 N13 119.8(18) . . ?
N12 C20 N13 117(2) . . ?
N14 C21 C22 112(2) . . ?
N14 C21 C29 124(2) . . ?
C22 C21 C29 124(2) . . ?
N15 C22 C23 119(2) . . ?
N15 C22 C21 116(2) . . ?
C23 C22 C21 125(2) . . ?
C24 C23 C22 120(3) . . ?
C24 C23 H23A 120.2 . . ?
C22 C23 H23A 120.2 . . ?
C23 C24 C25 121(3) . . ?
C23 C24 H24A 119.4 . . ?
C25 C24 H24A 119.4 . . ?
C24 C25 C26 118(3) . . ?
C24 C25 H25A 121.2 . . ?
C26 C25 H25A 121.2 . . ?
N15 C26 C25 121(2) . . ?
N15 C26 C27 113(2) . . ?
C25 C26 C27 126(2) . . ?
N16A C27 C26 116(2) . . ?
N16A C27 C30 123(3) . . ?
C26 C27 C30 121(3) . . ?
O50 C28 N16 118(3) . . ?
O50 C28 N17 123(3) . . ?
N16 C28 N17 119(3) . . ?
C21 C29 H29A 109.5 . . ?
C21 C29 H29B 109.5 . . ?
H29A C29 H29B 109.5 . . ?
C21 C29 H29C 109.5 . . ?
H29A C29 H29C 109.5 . . ?
H29B C29 H29C 109.5 . . ?
C27 C30 H30A 109.5 . . ?
C27 C30 H30B 109.5 . . ?
H30A C30 H30B 109.5 . . ?
C27 C30 H30C 109.5 . . ?
H30A C30 H30C 109.5 . . ?
H30B C30 H30C 109.5 . . ?
O36 C31 N12A 122(3) . . ?
O36 C31 N13A 122(3) . . ?
N12A C31 N13A 116(2) . . ?
C33 C32 H32A 109.5 . . ?
C33 C32 H32B 109.5 . . ?
H32A C32 H32B 109.5 . . ?
C33 C32 H32C 109.5 . . ?
H32A C32 H32C 109.5 . . ?
H32B C32 H32C 109.5 . . ?
N14A C33 C32 126(2) . . ?
N14A C33 C34 112(2) . . ?
C32 C33 C34 122(2) . . ?
N15A C34 C35 123(2) . . ?
N15A C34 C33 113(2) . . ?
C35 C34 C33 124(2) . . ?
C1 C35 C34 118(2) . . ?
C1 C35 H35A 121.1 . . ?
C34 C35 H35A 121.1 . . ?
C31 N12A H12D 120.0 . . ?
C31 N12A H12E 120.0 . . ?
H12D N12A H12E 120.0 . . ?
C33 N14A N13A 121.0(19) . . ?
C33 N14A Co4 122.4(16) . . ?
N13A N14A Co4 116.5(13) . . ?
C34 N15A C34 119(3) 4_565 . ?
C34 N15A Co4 120.4(15) 4_565 . ?
C34 N15A Co4 120.4(15) . . ?
C27 N16A N17 123(2) . . ?
C27 N16A Co3 118.7(19) . . ?
N17 N16A Co3 118.3(17) . . ?
C31 N13A N14A 111.6(19) . . ?

loop_
_geom_bond_atom_site_label_1
_geom_bond_atom_site_label_2
_geom_bond_distance
_geom_bond_site_symmetry_2
_geom_bond_publ_flag
W1 O2 1.673(14) . ?
W1 O3 1.891(5) . ?
W1 O16 1.902(13) . ?
W1 O10 1.909(13) . ?
W1 O4 1.927(13) . ?
W1 O18 2.425(13) . ?
W2 O20 1.690(14) . ?
W2 O17 1.884(14) . ?
W2 O14 1.899(9) . ?
W2 O23 1.910(14) . ?
W2 O11 1.942(14) . ?
W2 O5 2.440(14) . ?
W3 O33 1.708(16) . ?
W3 O7 1.875(15) . ?
W3 O15 1.894(15) . ?
W3 O23 1.897(14) . ?
W3 O16 1.926(15) . ?
W3 O18 2.441(14) . ?
W4 O8 1.689(12) . ?
W4 O48 1.877(16) . ?
W4 O37 1.88(2) 3_764 ?
W4 O51 1.90(2) . ?
W4 O43 1.905(18) . ?
W4 O29 2.47(3) . ?
W5 O21 1.64(2) . ?
W5 O4 1.897(13) . ?
W5 O4 1.897(13) 4_565 ?
W5 O11 1.910(12) 4_565 ?
W5 O11 1.910(12) . ?
W5 O5 2.36(2) . ?
W6 O46 1.700(15) . ?
W6 O52 1.876(18) . ?
W6 O26 1.879(15) . ?
W6 O42 1.885(16) . ?
W6 O44 1.907(16) . ?
W6 O30 2.40(2) . ?
W6 O31 2.43(2) . ?
W7 O35 1.675(15) . ?
W7 O38 1.862(19) . ?
W7 O47 1.866(15) . ?
W7 O44 1.877(19) . ?
W7 O48 1.935(16) . ?
W7 O28 2.38(2) 3_764 ?
W7 O30 2.45(2) . ?
W8 O32 1.679(17) . ?
W8 O17 1.872(14) . ?
W8 O7 1.893(14) . ?
W8 O25 1.908(15) . ?
W8 O22 1.912(10) . ?
W8 O6 2.454(14) . ?
W9 O19 1.670(15) . ?
W9 O1 1.872(4) . ?
W9 O9 1.896(13) . ?
W9 O10 1.912(14) . ?
W9 O15 1.937(15) . ?
W9 O18 2.400(12) . ?
W10 O49 1.657(17) . ?
W10 O26 1.867(18) . ?
W10 O51 1.866(19) 3_764 ?
W10 O38 1.90(2) 3_764 ?
W10 O27 1.923(14) . ?
W10 O28 2.38(2) . ?
W10 O31 2.50(3) . ?
W11 O34 1.71(2) . ?
W11 O25 1.893(15) 4_565 ?
W11 O25 1.893(15) . ?
W11 O9 1.913(13) . ?
W11 O9 1.913(13) 4_565 ?
W11 O6 2.405(17) . ?
W12 O41 1.692(19) . ?
W12 O42 1.860(17) . ?
W12 O39 1.883(19) . ?
W12 O27 1.890(14) . ?
W12 O43 1.907(18) . ?
W12 O29 2.33(2) . ?
W13 O40 1.650(18) . ?
W13 O39 1.87(2) 3_764 ?
W13 O37 1.87(2) . ?
W13 O52 1.87(2) . ?
W13 O47 1.877(15) . ?
W13 O29 2.41(3) 3_764 ?
P2 O31 1.44(3) . ?
P2 O31 1.44(3) 3_764 ?
P2 O30 1.49(2) . ?
P2 O30 1.49(2) 3_764 ?
P2 O28 1.57(2) . ?
P2 O28 1.57(2) 3_764 ?
P2 O29 1.62(3) . ?
P2 O29 1.62(3) 3_764 ?
Co1 O1W 2.11(2) . ?
Co1 O2W 2.13(2) . ?
Co1 N4 2.17(2) . ?
Co1 O13 2.180(14) 4_565 ?
Co1 O13 2.180(14) . ?
Co1 N3 2.192(15) . ?
Co1 N3 2.192(16) 4_565 ?
Co2 O12 2.114(14) . ?
Co2 O3W 2.130(18) . ?
Co2 O8 2.153(13) . ?
Co2 O45 2.160(19) . ?
Co2 N8 2.165(19) . ?
Co2 N9 2.172(18) . ?
Co2 N7 2.17(2) . ?
Co3 O4W 2.137(18) . ?
Co3 O5W 2.162(14) . ?
Co3 N15 2.180(17) . ?
Co3 O24 2.184(16) . ?
Co3 O50 2.185(16) . ?
Co3 N14 2.186(18) . ?
Co3 N16A 2.20(2) . ?
Co4 N14A 2.150(18) . ?
Co4 N14A 2.151(18) 4_565 ?
Co4 O6W 2.16(2) . ?
Co4 N15A 2.16(3) . ?
Co4 O36 2.180(16) 4_565 ?
Co4 O36 2.180(16) . ?
Co4 O7W 2.20(2) . ?
P1 O6 1.50(2) . ?
P1 O18 1.520(14) 4_565 ?
P1 O18 1.520(14) . ?
P1 O5 1.55(2) . ?
O12 C8 1.27(3) . ?
O13 C2 1.25(2) . ?
O24 C20 1.22(3) . ?
O28 O31 1.70(3) . ?
O28 O30 1.71(3) 3_764 ?
O29 O31 1.77(4) . ?
O30 O31 1.60(3) . ?
O36 C31 1.27(3) . ?
O45 C17 1.24(3) . ?
O50 C28 1.25(4) . ?
N1 C2 1.29(3) . ?
N1 H1A 0.8600 . ?
N1 H1B 0.8600 . ?
N2 N3 1.35(3) . ?
N2 C2 1.38(3) . ?
N3 C3 1.27(3) . ?
N4 C4 1.37(2) 4_565 ?
N4 C4 1.37(2) . ?
N5 C8 1.35(3) . ?
N5 H5B 0.8600 . ?
N5 H5C 0.8600 . ?
N6 N7 1.34(3) . ?
N6 C8 1.36(3) . ?
N7 C10 1.32(3) . ?
N8 C15 1.31(3) . ?
N8 C11 1.39(3) . ?
N9 C16 1.27(3) . ?
N9 N10 1.38(2) . ?
N10 C17 1.38(3) . ?
N11 C17 1.34(3) . ?
N11 H11A 0.8600 . ?
N11 H11B 0.8600 . ?
N12 C20 1.33(3) . ?
N12 H12B 0.8600 . ?
N12 H12C 0.8600 . ?
N13 N14 1.35(2) . ?
N13 C20 1.40(3) . ?
N14 C21 1.27(3) . ?
N15 C26 1.32(3) . ?
N15 C22 1.35(3) . ?
N16 C28 1.35(4) . ?
N16 H16A 0.8600 . ?
N16 H16B 0.8600 . ?
N17 N16A 1.36(3) . ?
N17 C28 1.36(4) . ?
C1 C35 1.36(3) 4_565 ?
C1 C35 1.36(3) . ?
C1 H1C 0.9300 . ?
C3 C4 1.42(3) . ?
C3 C7 1.55(3) . ?
C4 C5 1.37(3) . ?
C5 C6 1.35(3) . ?
C5 H5A 0.9300 . ?
C6 H6A 0.9300 . ?
C7 H7A 0.9600 . ?
C7 H7B 0.9600 . ?
C7 H7C 0.9600 . ?
C9 C10 1.47(3) . ?
C9 H9A 0.9600 . ?
C9 H9B 0.9600 . ?
C9 H9C 0.9600 . ?
C10 C11 1.48(3) . ?
C11 C12 1.356(10) . ?
C12 C13 1.357(10) . ?
C12 H12A 0.9300 . ?
C13 C14 1.40(4) . ?
C13 H13A 0.9300 . ?
C14 C15 1.40(3) . ?
C14 H14A 0.9300 . ?
C15 C16 1.46(3) . ?
C16 C18 1.51(3) . ?
C18 H18A 0.9600 . ?
C18 H18B 0.9600 . ?
C18 H18C 0.9600 . ?
C21 C22 1.46(3) . ?
C21 C29 1.49(3) . ?
C22 C23 1.41(3) . ?
C23 C24 1.351(10) . ?
C23 H23A 0.9300 . ?
C24 C25 1.351(10) . ?
C24 H24A 0.9300 . ?
C25 C26 1.41(3) . ?
C25 H25A 0.9300 . ?
C26 C27 1.47(4) . ?
C27 N16A 1.30(4) . ?
C27 C30 1.50(3) . ?
C29 H29A 0.9600 . ?
C29 H29B 0.9600 . ?
C29 H29C 0.9600 . ?
C30 H30A 0.9600 . ?
C30 H30B 0.9600 . ?
C30 H30C 0.9600 . ?
C31 N12A 1.31(3) . ?
C31 N13A 1.31(3) . ?
C32 C33 1.48(3) . ?
C32 H32A 0.9600 . ?
C32 H32B 0.9600 . ?
C32 H32C 0.9600 . ?
C33 N14A 1.30(3) . ?
C33 C34 1.50(3) . ?
C34 N15A 1.32(2) . ?
C34 C35 1.38(4) . ?
C35 H35A 0.9300 . ?
N12A H12D 0.8600 . ?
N12A H12E 0.8600 . ?
N14A N13A 1.43(3) . ?
